data_4071759
loop_
_publ_author_name
'Lyubov, Dmitrii M.'
'D\"oring, Christian'
'Fukin, Georgii K.'
'Cherkasov, Anton V.'
'Shavyrin, Andrei S.'
'Kempe, Rhett'
'Trifonov, Alexander A.'

_publ_section_title
;
 Selective Assembly of Trinuclear Rare-Earth Alkyl Hydrido Clusters
 Supported by Amidopyridinate Ligands
;
_journal_issue 13
_journal_name_full Organometallics
_journal_page_first 2905
_journal_paper_doi 10.1021/om800364b
_journal_volume 27
_journal_year 2008
_chemical_formula_sum 'C50 H87 Lu N2 O Si2'
_chemical_formula_weight 963.37
_chemical_name_systematic
; 
 ? 
;
_space_group_IT_number 15
_symmetry_cell_setting monoclinic
_symmetry_space_group_name_Hall '-C 2yc'
_symmetry_space_group_name_H-M 'C 1 2/c 1'
_atom_sites_solution_hydrogens geom
_atom_sites_solution_primary direct
_atom_sites_solution_secondary difmap
_audit_creation_method SHELXL-97
_cell_angle_alpha 90.00
_cell_angle_beta 105.6250(10)
_cell_angle_gamma 90.00
_cell_formula_units_Z 8
_cell_length_a 36.236(2)
_cell_length_b 12.7914(7)
_cell_length_c 23.7867(14)
_cell_measurement_reflns_used 900
_cell_measurement_temperature 100(2)
_cell_measurement_theta_max 30
_cell_measurement_theta_min 2
_cell_volume 10617.9(10)
_computing_cell_refinement 'Bruker SMART'
_computing_data_collection 'Bruker SMART'
_computing_data_reduction 'Bruker SHELXTL'
_computing_molecular_graphics 'Bruker SHELXTL'
_computing_publication_material 'Bruker SHELXTL'
_computing_structure_refinement 'SHELXL-97 (Sheldrick, 1997)'
_computing_structure_solution 'SHELXS-97 (Sheldrick, 1990)'
_diffrn_ambient_temperature 100(2)
_diffrn_measured_fraction_theta_full 0.999
_diffrn_measured_fraction_theta_max 0.999
_diffrn_measurement_device_type 'CCD area detector'
_diffrn_measurement_method 'phi and omega scans'
_diffrn_radiation_monochromator graphite
_diffrn_radiation_source 'fine-focus sealed tube'
_diffrn_radiation_type MoK\a
_diffrn_radiation_wavelength 0.71073
_diffrn_reflns_av_R_equivalents 0.0379
_diffrn_reflns_av_sigmaI/netI 0.0404
_diffrn_reflns_limit_h_max 44
_diffrn_reflns_limit_h_min -44
_diffrn_reflns_limit_k_max 15
_diffrn_reflns_limit_k_min -15
_diffrn_reflns_limit_l_max 29
_diffrn_reflns_limit_l_min -25
_diffrn_reflns_number 31529
_diffrn_reflns_theta_full 26.00
_diffrn_reflns_theta_max 26.00
_diffrn_reflns_theta_min 1.70
_exptl_absorpt_coefficient_mu 1.938
_exptl_absorpt_correction_T_max 0.8298
_exptl_absorpt_correction_T_min 0.6430
_exptl_absorpt_process_details 'SADABS (Sheldrick, 1998a)'
_exptl_crystal_colour colorless
_exptl_crystal_density_diffrn 1.205
_exptl_crystal_density_method 'not measured'
_exptl_crystal_description prism
_exptl_crystal_F_000 4064
_exptl_crystal_size_max 0.25
_exptl_crystal_size_mid 0.15
_exptl_crystal_size_min 0.10
_refine_diff_density_max 2.161
_refine_diff_density_min -0.835
_refine_diff_density_rms 0.119
_refine_ls_extinction_method none
_refine_ls_goodness_of_fit_ref 1.061
_refine_ls_hydrogen_treatment constr
_refine_ls_matrix_type full
_refine_ls_number_parameters 613
_refine_ls_number_reflns 10443
_refine_ls_number_restraints 130
_refine_ls_restrained_S_all 1.061
_refine_ls_R_factor_all 0.0532
_refine_ls_R_factor_gt 0.0384
_refine_ls_shift/su_max 0.001
_refine_ls_shift/su_mean 0.000
_refine_ls_structure_factor_coef Fsqd
_refine_ls_weighting_details 'calc w=1/[\s^2^(Fo^2^)+(0.0556P)^2^+11.7887P] where P=(Fo^2^+2Fc^2^)/3'
_refine_ls_weighting_scheme calc
_refine_ls_wR_factor_gt 0.0926
_refine_ls_wR_factor_ref 0.0990
_reflns_number_gt 8360
_reflns_number_total 10443
_reflns_threshold_expression >2sigma(I)
_cod_data_source_file om800364b-file005.cif
_cod_data_source_block luampm
_cod_depositor_comments
;
The following automatic conversions were performed:

'_symmetry_cell_setting' value 'Monoclinic' changed to 'monoclinic'
according to /home/saulius/struct/CIF-dictionaries/cif_core.dic
dictionary named 'cif_core.dic' version 2.4.1 from 2010-06-29.

Automatic conversion script
Id: cif_fix_values 1715 2011-07-08 13:25:40Z adriana 
;
_cod_original_cell_volume 10617.9(11)
_cod_original_sg_symbol_H-M C2/c
_cod_database_code 4071759

loop_
_symmetry_equiv_pos_as_xyz
'x, y, z'
'-x, y, -z+1/2'
'x+1/2, y+1/2, z'
'-x+1/2, y+1/2, -z+1/2'
'-x, -y, -z'
'x, -y, z-1/2'
'-x+1/2, -y+1/2, -z'
'x+1/2, -y+1/2, z-1/2'

loop_
_atom_site_label
_atom_site_type_symbol
_atom_site_fract_x
_atom_site_fract_y
_atom_site_fract_z
_atom_site_U_iso_or_equiv
_atom_site_adp_type
_atom_site_occupancy
_atom_site_symmetry_multiplicity
_atom_site_calc_flag
_atom_site_refinement_flags
_atom_site_disorder_assembly
_atom_site_disorder_group
Lu1 Lu 0.146736(3) -0.083959(8) -0.244846(4) 0.02204(3) Uani 1 1 d . . .
Si1 Si 0.25146(2) -0.06522(6) -0.19854(4) 0.0312(2) Uani 1 1 d . . .
O1 O 0.14286(5) -0.13276(15) -0.33892(8) 0.0300(5) Uani 1 1 d . . .
N1 N 0.09199(6) 0.00805(18) -0.28231(10) 0.0279(6) Uani 1 1 d . . .
C1 C 0.06638(8) 0.0487(2) -0.33423(12) 0.0297(7) Uani 1 1 d . . .
Si2 Si 0.11511(2) -0.35367(6) -0.21920(4) 0.0316(2) Uani 1 1 d . . .
N2 N 0.11660(6) 0.01117(17) -0.18397(9) 0.0225(5) Uani 1 1 d . . .
C2 C 0.07029(10) 0.1522(3) -0.35054(13) 0.0428(9) Uani 1 1 d . . .
C3 C 0.04364(10) 0.1916(3) -0.40029(14) 0.0504(9) Uani 1 1 d . . .
H3A H 0.0455 0.2623 -0.4115 0.060 Uiso 1 1 calc R . .
C4 C 0.01470(9) 0.1290(3) -0.43325(14) 0.0510(10) Uani 1 1 d . . .
H4A H -0.0038 0.1575 -0.4658 0.061 Uiso 1 1 calc R . .
C5 C 0.01282(9) 0.0259(3) -0.41899(14) 0.0465(9) Uani 1 1 d . . .
H5A H -0.0061 -0.0176 -0.4434 0.056 Uiso 1 1 calc R . .
C6 C 0.03801(8) -0.0169(3) -0.36949(13) 0.0381(8) Uani 1 1 d . . .
C7 C 0.10330(14) 0.2199(3) -0.31728(16) 0.0694(14) Uani 1 1 d . . .
H7A H 0.1187 0.1787 -0.2833 0.083 Uiso 1 1 calc R . .
C8 C 0.08874(18) 0.3185(4) -0.2937(3) 0.1132(19) Uani 1 1 d U . .
H8A H 0.0724 0.2986 -0.2686 0.170 Uiso 1 1 calc R . .
H8B H 0.0739 0.3607 -0.3264 0.170 Uiso 1 1 calc R . .
H8C H 0.1106 0.3593 -0.2710 0.170 Uiso 1 1 calc R . .
C9 C 0.12939(13) 0.2504(4) -0.3549(2) 0.0844(16) Uani 1 1 d . . .
H9A H 0.1505 0.2936 -0.3320 0.127 Uiso 1 1 calc R . .
H9B H 0.1147 0.2902 -0.3888 0.127 Uiso 1 1 calc R . .
H9C H 0.1398 0.1872 -0.3682 0.127 Uiso 1 1 calc R . .
C10 C 0.03468(9) -0.1312(3) -0.35441(15) 0.0494(10) Uani 1 1 d . . .
H10A H 0.0584 -0.1501 -0.3234 0.059 Uiso 1 1 calc R . .
C11 C 0.00087(12) -0.1471(4) -0.3293(2) 0.0740(13) Uani 1 1 d . . .
H11A H 0.0032 -0.1000 -0.2961 0.111 Uiso 1 1 calc R . .
H11B H 0.0005 -0.2197 -0.3163 0.111 Uiso 1 1 calc R . .
H11C H -0.0229 -0.1321 -0.3594 0.111 Uiso 1 1 calc R . .
C12 C 0.03166(12) -0.2055(3) -0.40548(17) 0.0616(12) Uani 1 1 d . . .
H12A H 0.0538 -0.1955 -0.4213 0.092 Uiso 1 1 calc R . .
H12B H 0.0080 -0.1910 -0.4360 0.092 Uiso 1 1 calc R . .
H12C H 0.0313 -0.2778 -0.3921 0.092 Uiso 1 1 calc R . .
C13 C 0.08668(7) 0.0391(2) -0.23079(11) 0.0248(6) Uani 1 1 d . . .
C14 C 0.05490(8) 0.0940(2) -0.22182(13) 0.0325(7) Uani 1 1 d . . .
H14A H 0.0340 0.1125 -0.2540 0.039 Uiso 1 1 calc R . .
C15 C 0.05465(9) 0.1200(3) -0.16660(13) 0.0391(8) Uani 1 1 d . . .
H15A H 0.0333 0.1564 -0.1600 0.047 Uiso 1 1 calc R . .
C16 C 0.08572(8) 0.0934(2) -0.11906(12) 0.0339(7) Uani 1 1 d . . .
H16A H 0.0857 0.1122 -0.0804 0.041 Uiso 1 1 calc R . .
C17 C 0.11627(8) 0.0395(2) -0.12932(11) 0.0266(6) Uani 1 1 d . . .
C18 C 0.15086(7) 0.0154(2) -0.08015(11) 0.0262(6) Uani 1 1 d . . .
C19 C 0.18185(8) 0.0862(2) -0.06773(12) 0.0290(7) Uani 1 1 d . . .
C20 C 0.21325(8) 0.0657(2) -0.02014(13) 0.0362(8) Uani 1 1 d . . .
H20A H 0.2340 0.1138 -0.0112 0.043 Uiso 1 1 calc R . .
C21 C 0.21521(8) -0.0217(3) 0.01421(13) 0.0363(8) Uani 1 1 d . . .
C22 C 0.18411(8) -0.0912(2) 0.00106(13) 0.0348(8) Uani 1 1 d . . .
H22A H 0.1851 -0.1517 0.0246 0.042 Uiso 1 1 calc R . .
C23 C 0.15175(8) -0.0740(2) -0.04566(12) 0.0290(7) Uani 1 1 d . . .
C24 C 0.18048(8) 0.1876(2) -0.10160(13) 0.0356(8) Uani 1 1 d . . .
H24A H 0.1624 0.1772 -0.1412 0.043 Uiso 1 1 calc R . .
C25 C 0.16461(11) 0.2759(3) -0.07169(15) 0.0513(10) Uani 1 1 d . . .
H25A H 0.1397 0.2551 -0.0665 0.077 Uiso 1 1 calc R . .
H25B H 0.1615 0.3390 -0.0959 0.077 Uiso 1 1 calc R . .
H25C H 0.1824 0.2902 -0.0335 0.077 Uiso 1 1 calc R . .
C26 C 0.21936(9) 0.2204(3) -0.11000(14) 0.0470(9) Uani 1 1 d . . .
H26A H 0.2294 0.1642 -0.1298 0.071 Uiso 1 1 calc R . .
H26B H 0.2374 0.2339 -0.0718 0.071 Uiso 1 1 calc R . .
H26C H 0.2162 0.2840 -0.1338 0.071 Uiso 1 1 calc R . .
C27 C 0.25062(10) -0.0419(3) 0.06514(15) 0.0499(10) Uani 1 1 d . . .
H27A H 0.2661 0.0238 0.0707 0.060 Uiso 1 1 calc R . .
C28 C 0.27462(11) -0.1239(4) 0.05043(17) 0.0676(13) Uani 1 1 d . . .
H28A H 0.2974 -0.1343 0.0833 0.101 Uiso 1 1 calc R . .
H28B H 0.2825 -0.1030 0.0158 0.101 Uiso 1 1 calc R . .
H28C H 0.2600 -0.1892 0.0424 0.101 Uiso 1 1 calc R . .
C29 C 0.24128(11) -0.0629(3) 0.12197(15) 0.0577(11) Uani 1 1 d . . .
H29A H 0.2256 -0.0057 0.1304 0.087 Uiso 1 1 calc R . .
H29B H 0.2651 -0.0680 0.1534 0.087 Uiso 1 1 calc R . .
H29C H 0.2271 -0.1288 0.1191 0.087 Uiso 1 1 calc R . .
C30 C 0.11748(8) -0.1468(2) -0.05546(12) 0.0312(7) Uani 1 1 d . . .
H30A H 0.1019 -0.1383 -0.0969 0.037 Uiso 1 1 calc R . .
C31 C 0.09210(9) -0.1165(3) -0.01594(14) 0.0443(9) Uani 1 1 d . . .
H31A H 0.0848 -0.0428 -0.0221 0.066 Uiso 1 1 calc R . .
H31B H 0.1062 -0.1275 0.0250 0.066 Uiso 1 1 calc R . .
H31C H 0.0690 -0.1600 -0.0254 0.066 Uiso 1 1 calc R . .
C32 C 0.12883(10) -0.2615(2) -0.04625(14) 0.0425(8) Uani 1 1 d . . .
H32A H 0.1450 -0.2805 -0.0717 0.064 Uiso 1 1 calc R . .
H32B H 0.1057 -0.3050 -0.0557 0.064 Uiso 1 1 calc R . .
H32C H 0.1431 -0.2727 -0.0054 0.064 Uiso 1 1 calc R . .
C33 C 0.20535(8) -0.0010(2) -0.23225(13) 0.0308(7) Uani 1 1 d . . .
H33A H 0.2064 0.0227 -0.2714 0.037 Uiso 1 1 calc R . .
H33B H 0.2045 0.0628 -0.2091 0.037 Uiso 1 1 calc R . .
C34 C 0.25930(10) -0.1791(3) -0.24282(17) 0.0575(11) Uani 1 1 d . . .
H34A H 0.2378 -0.2280 -0.2480 0.086 Uiso 1 1 calc R . .
H34B H 0.2832 -0.2144 -0.2227 0.086 Uiso 1 1 calc R . .
H34C H 0.2610 -0.1547 -0.2811 0.086 Uiso 1 1 calc R . .
C35 C 0.29353(9) 0.0246(3) -0.19072(17) 0.0532(10) Uani 1 1 d . . .
H35A H 0.2905 0.0858 -0.1676 0.080 Uiso 1 1 calc R . .
H35B H 0.2949 0.0473 -0.2295 0.080 Uiso 1 1 calc R . .
H35C H 0.3172 -0.0124 -0.1711 0.080 Uiso 1 1 calc R . .
C36 C 0.25299(10) -0.1117(3) -0.12392(15) 0.0485(10) Uani 1 1 d . . .
H36A H 0.2313 -0.1588 -0.1259 0.073 Uiso 1 1 calc R . .
H36B H 0.2514 -0.0517 -0.0991 0.073 Uiso 1 1 calc R . .
H36C H 0.2771 -0.1492 -0.1074 0.073 Uiso 1 1 calc R . .
C37 C 0.15233(7) -0.2520(2) -0.20545(12) 0.0290(7) Uani 1 1 d . . .
H37A H 0.1745 -0.2840 -0.2159 0.035 Uiso 1 1 calc R . .
H37B H 0.1603 -0.2424 -0.1626 0.035 Uiso 1 1 calc R . .
C38 C 0.07063(9) -0.3019(3) -0.20320(15) 0.0441(9) Uani 1 1 d . . .
H38A H 0.0624 -0.2380 -0.2259 0.066 Uiso 1 1 calc R . .
H38B H 0.0759 -0.2861 -0.1615 0.066 Uiso 1 1 calc R . .
H38C H 0.0503 -0.3545 -0.2139 0.066 Uiso 1 1 calc R . .
C39 C 0.12963(10) -0.4759(2) -0.17482(16) 0.0465(9) Uani 1 1 d . . .
H39A H 0.1373 -0.4580 -0.1332 0.070 Uiso 1 1 calc R . .
H39B H 0.1512 -0.5088 -0.1856 0.070 Uiso 1 1 calc R . .
H39C H 0.1079 -0.5245 -0.1825 0.070 Uiso 1 1 calc R . .
C40 C 0.10098(9) -0.3948(2) -0.29789(15) 0.0407(9) Uani 1 1 d . . .
H40A H 0.0930 -0.3333 -0.3227 0.061 Uiso 1 1 calc R . .
H40B H 0.0797 -0.4446 -0.3045 0.061 Uiso 1 1 calc R . .
H40C H 0.1229 -0.4280 -0.3075 0.061 Uiso 1 1 calc R . .
C41 C 0.16380(10) -0.2246(2) -0.35014(14) 0.0428(8) Uani 1 1 d . . .
H41A H 0.1479 -0.2883 -0.3525 0.051 Uiso 1 1 calc R . .
H41B H 0.1877 -0.2340 -0.3186 0.051 Uiso 1 1 calc R . .
C42 C 0.17252(11) -0.2051(3) -0.40636(15) 0.0517(10) Uani 1 1 d . . .
H42A H 0.1730 -0.2712 -0.4278 0.062 Uiso 1 1 calc R . .
H42B H 0.1975 -0.1695 -0.4004 0.062 Uiso 1 1 calc R . .
C43 C 0.13996(10) -0.1353(3) -0.43879(13) 0.0452(9) Uani 1 1 d . . .
H43A H 0.1472 -0.0939 -0.4694 0.054 Uiso 1 1 calc R . .
H43B H 0.1166 -0.1763 -0.4567 0.054 Uiso 1 1 calc R . .
C44 C 0.13456(9) -0.0669(2) -0.39039(12) 0.0344(7) Uani 1 1 d . . .
H44A H 0.1523 -0.0065 -0.3844 0.041 Uiso 1 1 calc R . .
H44B H 0.1079 -0.0404 -0.3995 0.041 Uiso 1 1 calc R . .
C1S C -0.0056(2) 0.4707(10) -0.3517(3) 0.096(3) Uani 0.33 1 d PDU A 1
H1SA H -0.0022 0.4197 -0.3199 0.144 Uiso 0.33 1 calc PR A 1
H1SB H -0.0147 0.5370 -0.3397 0.144 Uiso 0.33 1 calc PR A 1
H1SC H 0.0190 0.4819 -0.3607 0.144 Uiso 0.33 1 calc PR A 1
C2S C -0.0350(4) 0.4292(6) -0.4060(3) 0.222(4) Uani 0.33 1 d PDU A 1
H2SA H -0.0264 0.3612 -0.4179 0.266 Uiso 0.33 1 calc PR A 1
H2SB H -0.0601 0.4189 -0.3977 0.266 Uiso 0.33 1 calc PR A 1
C3S C -0.0385(2) 0.5102(6) -0.4544(3) 0.218(4) Uani 0.33 1 d PDU A 1
H3SA H -0.0487 0.5784 -0.4460 0.262 Uiso 0.33 1 calc PR A 1
H3SB H -0.0147 0.5193 -0.4669 0.262 Uiso 0.33 1 calc PR A 1
C4S C -0.0683(2) 0.4405(6) -0.4951(4) 0.158(4) Uani 0.33 1 d PDU A 1
H4SA H -0.0808 0.3985 -0.4704 0.190 Uiso 0.33 1 calc PR A 1
H4SB H -0.0544 0.3909 -0.5139 0.190 Uiso 0.33 1 calc PR A 1
C5S C -0.10020(12) 0.4898(11) -0.5435(4) 0.105(3) Uani 0.33 1 d PDU A 1
H5SA H -0.1001 0.4552 -0.5806 0.126 Uiso 0.33 1 calc PR A 1
H5SB H -0.0933 0.5640 -0.5469 0.126 Uiso 0.33 1 calc PR A 1
C6S C -0.14138(16) 0.4869(12) -0.5382(5) 0.079(3) Uani 0.33 1 d PDU A 1
H6SA H -0.1575 0.5331 -0.5676 0.118 Uiso 0.33 1 calc PR A 1
H6SB H -0.1418 0.5105 -0.4992 0.118 Uiso 0.33 1 calc PR A 1
H6SC H -0.1512 0.4153 -0.5444 0.118 Uiso 0.33 1 calc PR A 1
C1S' C 0.0016(6) 0.4105(6) -0.2815(3) 0.121(4) Uani 0.33 1 d PDU . 2
H1SD H 0.0191 0.4477 -0.2504 0.182 Uiso 0.33 1 d PR . 2
H1SE H -0.0217 0.3969 -0.2708 0.182 Uiso 0.33 1 d PR . 2
H1SF H 0.0129 0.3455 -0.2882 0.182 Uiso 0.33 1 d PR . 2
C2S' C -0.0079(3) 0.4729(7) -0.3384(3) 0.297(4) Uani 0.33 1 d PDU B 2
H2SC H 0.0159 0.4871 -0.3499 0.356 Uiso 0.33 1 calc PR B 2
H2SD H -0.0194 0.5408 -0.3324 0.356 Uiso 0.33 1 calc PR B 2
C3S' C -0.0359(3) 0.4123(7) -0.3871(2) 0.073(3) Uani 0.33 1 d PDU B 2
H3SC H -0.0339 0.3420 -0.3691 0.088 Uiso 0.33 1 calc PR B 2
H3SD H -0.0606 0.4399 -0.3829 0.088 Uiso 0.33 1 calc PR B 2
C4S' C -0.04772(18) 0.3823(7) -0.4517(2) 0.169(4) Uani 0.33 1 d PDU B 2
H4SC H -0.0547 0.3074 -0.4562 0.203 Uiso 0.33 1 calc PR B 2
H4SD H -0.0263 0.3947 -0.4693 0.203 Uiso 0.33 1 calc PR B 2
C5S' C -0.08216(16) 0.4503(9) -0.4817(4) 0.112(3) Uani 0.33 1 d PDU B 2
H5SC H -0.0684 0.5155 -0.4857 0.134 Uiso 0.33 1 calc PR B 2
H5SD H -0.0924 0.4637 -0.4477 0.134 Uiso 0.33 1 calc PR B 2
C6S' C -0.1189(3) 0.4687(18) -0.5307(5) 0.141(4) Uani 0.33 1 d PDU B 2
H6SD H -0.1280 0.5384 -0.5276 0.211 Uiso 0.33 1 d PR B 2
H6SE H -0.1134 0.4603 -0.5677 0.211 Uiso 0.33 1 d PR B 2
H6SF H -0.1381 0.4192 -0.5275 0.211 Uiso 0.33 1 d PR B 2
C1S" C -0.0197(4) 0.4174(6) -0.3487(5) 0.167(4) Uani 0.33 1 d PDU C 3
H1SG H -0.0010 0.4257 -0.3106 0.251 Uiso 0.33 1 calc PR C 3
H1SH H -0.0156 0.3499 -0.3657 0.251 Uiso 0.33 1 calc PR C 3
H1SI H -0.0457 0.4200 -0.3438 0.251 Uiso 0.33 1 calc PR C 3
C2S" C -0.01459(19) 0.5058(8) -0.3894(3) 0.115(3) Uani 0.33 1 d PDU C 3
H2SE H -0.0176 0.5761 -0.3738 0.139 Uiso 0.33 1 calc PR C 3
H2SF H 0.0099 0.5012 -0.4002 0.139 Uiso 0.33 1 calc PR C 3
C3S" C -0.04914(18) 0.4727(8) -0.4389(2) 0.070(3) Uani 0.33 1 d PDU C 3
H3SE H -0.0618 0.4130 -0.4252 0.083 Uiso 0.33 1 calc PR C 3
H3SF H -0.0677 0.5313 -0.4472 0.083 Uiso 0.33 1 calc PR C 3
C4S" C -0.04046(18) 0.4414(8) -0.4960(2) 0.279(4) Uani 0.33 1 d PDU C 3
H4SE H -0.0419 0.3650 -0.5029 0.335 Uiso 0.33 1 calc PR C 3
H4SF H -0.0157 0.4692 -0.4996 0.335 Uiso 0.33 1 calc PR C 3
C5S" C -0.07508(16) 0.5003(6) -0.5337(5) 0.119(3) Uani 0.33 1 d PDU C 3
H5SE H -0.0779 0.5721 -0.5198 0.143 Uiso 0.33 1 calc PR C 3
H5SF H -0.0765 0.5002 -0.5759 0.143 Uiso 0.33 1 calc PR C 3
C6S" C -0.1015(3) 0.4204(10) -0.5167(8) 0.144(4) Uani 0.33 1 d PDU C 3
H6SG H -0.1251 0.4136 -0.5485 0.216 Uiso 0.33 1 calc PR C 3
H6SH H -0.1079 0.4438 -0.4812 0.216 Uiso 0.33 1 calc PR C 3
H6SI H -0.0886 0.3525 -0.5095 0.216 Uiso 0.33 1 calc PR C 3

loop_
_atom_site_aniso_label
_atom_site_aniso_U_11
_atom_site_aniso_U_22
_atom_site_aniso_U_33
_atom_site_aniso_U_23
_atom_site_aniso_U_13
_atom_site_aniso_U_12
Lu1 0.02245(5) 0.02404(6) 0.01829(5) 0.00013(4) 0.00319(4) 0.00215(4)
Si1 0.0251(3) 0.0350(4) 0.0333(4) -0.0016(3) 0.0077(3) -0.0025(3)
O1 0.0360(10) 0.0301(10) 0.0232(9) 0.0026(8) 0.0067(8) 0.0079(8)
N1 0.0298(11) 0.0311(12) 0.0197(11) -0.0024(9) 0.0014(9) 0.0037(10)
C1 0.0303(13) 0.0393(15) 0.0185(13) 0.0009(11) 0.0047(11) 0.0119(12)
Si2 0.0309(4) 0.0267(4) 0.0357(4) -0.0009(3) 0.0062(3) -0.0011(3)
N2 0.0216(10) 0.0268(11) 0.0181(10) -0.0008(9) 0.0037(8) 0.0010(9)
C2 0.0580(19) 0.0412(17) 0.0254(15) -0.0045(13) 0.0048(14) 0.0144(15)
C3 0.073(2) 0.0488(18) 0.0300(16) 0.0111(14) 0.0158(16) 0.0320(17)
C4 0.0354(16) 0.087(3) 0.0249(16) 0.0090(17) -0.0010(14) 0.0215(17)
C5 0.0336(16) 0.072(2) 0.0271(16) 0.0085(16) -0.0029(14) 0.0021(16)
C6 0.0222(13) 0.064(2) 0.0253(14) 0.0008(14) 0.0014(12) 0.0007(14)
C7 0.124(4) 0.0289(17) 0.0340(19) 0.0018(14) -0.014(2) -0.011(2)
C8 0.145(3) 0.088(3) 0.110(3) -0.030(2) 0.040(3) -0.006(3)
C9 0.073(3) 0.070(3) 0.090(3) -0.016(3) -0.013(3) -0.013(2)
C10 0.0359(16) 0.065(2) 0.0358(18) 0.0129(16) -0.0108(15) -0.0191(16)
C11 0.072(2) 0.082(3) 0.076(3) 0.008(2) 0.033(2) -0.020(2)
C12 0.062(2) 0.066(2) 0.051(2) 0.0017(19) 0.004(2) -0.007(2)
C13 0.0259(12) 0.0274(13) 0.0196(12) 0.0015(10) 0.0035(10) 0.0013(11)
C14 0.0282(13) 0.0429(17) 0.0240(14) 0.0028(12) 0.0029(12) 0.0101(12)
C15 0.0344(14) 0.0530(18) 0.0318(15) 0.0016(14) 0.0125(13) 0.0161(14)
C16 0.0351(14) 0.0461(17) 0.0202(13) 0.0009(12) 0.0070(12) 0.0124(13)
C17 0.0278(12) 0.0308(14) 0.0200(12) 0.0013(11) 0.0043(11) -0.0003(11)
C18 0.0254(12) 0.0330(14) 0.0210(12) -0.0033(11) 0.0074(10) 0.0036(11)
C19 0.0283(12) 0.0382(15) 0.0216(13) -0.0026(11) 0.0084(11) 0.0020(12)
C20 0.0297(13) 0.0533(19) 0.0255(14) -0.0060(13) 0.0070(12) -0.0085(13)
C21 0.0274(13) 0.0543(19) 0.0242(14) -0.0003(13) 0.0016(12) 0.0049(13)
C22 0.0347(14) 0.0418(17) 0.0259(14) 0.0068(12) 0.0046(12) 0.0042(13)
C23 0.0315(13) 0.0369(15) 0.0200(12) -0.0025(11) 0.0093(11) 0.0037(12)
C24 0.0379(15) 0.0438(17) 0.0248(14) 0.0004(12) 0.0077(12) -0.0105(13)
C25 0.069(2) 0.0419(19) 0.0490(19) 0.0107(15) 0.0258(17) 0.0076(16)
C26 0.0553(17) 0.054(2) 0.0365(16) -0.0121(14) 0.0206(14) -0.0220(15)
C27 0.0344(17) 0.072(2) 0.0346(18) 0.0061(17) -0.0066(15) 0.0011(17)
C28 0.051(2) 0.107(3) 0.038(2) 0.007(2) 0.0019(18) 0.025(2)
C29 0.0475(19) 0.091(3) 0.0274(17) -0.0018(17) -0.0016(16) 0.0245(19)
C30 0.0347(14) 0.0342(15) 0.0240(13) 0.0017(11) 0.0070(12) -0.0001(12)
C31 0.0381(16) 0.060(2) 0.0365(17) -0.0015(15) 0.0124(14) -0.0065(15)
C32 0.0560(18) 0.0360(17) 0.0360(16) 0.0066(13) 0.0130(14) -0.0007(15)
C33 0.0348(14) 0.0275(14) 0.0299(14) 0.0003(11) 0.0082(12) 0.0005(12)
C34 0.0451(18) 0.062(2) 0.065(2) -0.0250(18) 0.0129(17) 0.0132(17)
C35 0.0314(16) 0.058(2) 0.065(2) 0.0118(18) 0.0036(16) -0.0099(16)
C36 0.0444(18) 0.055(2) 0.0411(19) 0.0090(16) 0.0037(16) 0.0000(16)
C37 0.0290(12) 0.0292(13) 0.0266(13) -0.0014(12) 0.0038(11) -0.0013(12)
C38 0.0350(15) 0.0472(19) 0.0503(19) -0.0044(15) 0.0120(15) -0.0045(14)
C39 0.0520(18) 0.0299(16) 0.057(2) 0.0061(15) 0.0129(17) -0.0019(15)
C40 0.0401(16) 0.0356(16) 0.0440(18) -0.0109(14) 0.0069(15) -0.0040(13)
C41 0.0602(18) 0.0368(17) 0.0336(15) 0.0013(13) 0.0167(15) 0.0124(14)
C42 0.070(2) 0.0478(19) 0.0422(18) 0.0060(15) 0.0239(17) 0.0159(17)
C43 0.0544(18) 0.059(2) 0.0243(14) 0.0042(14) 0.0148(14) 0.0146(17)
C44 0.0395(14) 0.0401(16) 0.0260(14) 0.0085(12) 0.0132(12) 0.0073(13)
C1S 0.092(4) 0.096(4) 0.100(5) -0.005(3) 0.026(3) 0.000(3)
C2S 0.221(5) 0.223(5) 0.222(5) -0.001(4) 0.061(3) 0.002(4)
C3S 0.218(5) 0.219(5) 0.219(5) 0.001(4) 0.061(3) 0.000(4)
C4S 0.158(5) 0.158(5) 0.159(5) 0.001(4) 0.044(3) 0.002(4)
C5S 0.108(4) 0.108(5) 0.101(5) -0.001(3) 0.031(3) 0.001(3)
C6S 0.080(4) 0.072(4) 0.077(4) -0.002(3) 0.011(3) 0.001(3)
C1S' 0.121(5) 0.122(5) 0.122(5) 0.000(3) 0.034(3) -0.004(3)
C2S' 0.295(5) 0.296(5) 0.298(5) -0.001(4) 0.079(3) 0.001(4)
C3S' 0.071(4) 0.075(4) 0.076(4) 0.002(3) 0.024(3) 0.002(3)
C4S' 0.168(5) 0.169(5) 0.170(5) -0.003(4) 0.044(3) 0.001(4)
C5S' 0.112(4) 0.110(5) 0.113(5) 0.003(3) 0.030(3) -0.001(3)
C6S' 0.140(5) 0.139(5) 0.142(5) -0.003(4) 0.038(3) -0.003(4)
C1S" 0.165(5) 0.167(5) 0.170(5) 0.000(4) 0.045(3) 0.002(4)
C2S" 0.115(4) 0.115(5) 0.117(5) -0.004(3) 0.033(3) 0.000(3)
C3S" 0.071(4) 0.065(4) 0.071(4) 0.001(3) 0.016(3) 0.005(3)
C4S" 0.279(5) 0.279(5) 0.280(5) 0.000(4) 0.076(3) 0.000(4)
C5S" 0.120(4) 0.121(5) 0.118(5) 0.002(3) 0.033(3) -0.002(3)
C6S" 0.144(5) 0.141(5) 0.144(5) 0.000(4) 0.035(3) 0.000(4)

loop_
_atom_type_symbol
_atom_type_description
_atom_type_scat_dispersion_real
_atom_type_scat_dispersion_imag
_atom_type_scat_source
C C 0.0033 0.0016 'International Tables Vol C Tables 4.2.6.8 and 6.1.1.4'
H H 0.0000 0.0000 'International Tables Vol C Tables 4.2.6.8 and 6.1.1.4'
N N 0.0061 0.0033 'International Tables Vol C Tables 4.2.6.8 and 6.1.1.4'
O O 0.0106 0.0060 'International Tables Vol C Tables 4.2.6.8 and 6.1.1.4'
Si Si 0.0817 0.0704 'International Tables Vol C Tables 4.2.6.8 and 6.1.1.4'
Lu Lu -0.4720 5.8584 'International Tables Vol C Tables 4.2.6.8 and 6.1.1.4'

loop_
_geom_angle_atom_site_label_1
_geom_angle_atom_site_label_2
_geom_angle_atom_site_label_3
_geom_angle
_geom_angle_site_symmetry_3
N1 Lu1 O1 86.60(7) .
N1 Lu1 C33 119.07(9) .
O1 Lu1 C33 93.66(9) .
N1 Lu1 C37 127.40(9) .
O1 Lu1 C37 96.73(8) .
C33 Lu1 C37 113.10(9) .
N1 Lu1 N2 58.44(7) .
O1 Lu1 N2 145.01(7) .
C33 Lu1 N2 104.04(9) .
C37 Lu1 N2 103.42(9) .
N1 Lu1 C13 28.86(8) .
O1 Lu1 C13 115.35(7) .
C33 Lu1 C13 116.40(9) .
C37 Lu1 C13 117.40(9) .
N2 Lu1 C13 29.67(7) .
C33 Si1 C36 110.43(15) .
C33 Si1 C34 111.18(15) .
C36 Si1 C34 108.64(18) .
C33 Si1 C35 112.80(15) .
C36 Si1 C35 106.66(17) .
C34 Si1 C35 106.91(18) .
C44 O1 C41 108.2(2) .
C44 O1 Lu1 127.65(17) .
C41 O1 Lu1 119.95(16) .
C13 N1 C1 117.4(2) .
C13 N1 Lu1 96.84(15) .
C1 N1 Lu1 145.40(19) .
C2 C1 C6 120.6(3) .
C2 C1 N1 119.6(2) .
C6 C1 N1 119.8(3) .
C37 Si2 C38 110.12(14) .
C37 Si2 C40 111.45(14) .
C38 Si2 C40 106.44(15) .
C37 Si2 C39 114.02(14) .
C38 Si2 C39 107.79(16) .
C40 Si2 C39 106.65(15) .
C17 N2 C13 120.0(2) .
C17 N2 Lu1 148.10(17) .
C13 N2 Lu1 91.78(15) .
C1 C2 C3 118.4(3) .
C1 C2 C7 121.4(3) .
C3 C2 C7 120.1(3) .
C4 C3 C2 120.9(3) .
C5 C4 C3 119.9(3) .
C4 C5 C6 121.5(3) .
C5 C6 C1 118.4(3) .
C5 C6 C10 120.1(3) .
C1 C6 C10 121.5(3) .
C2 C7 C9 111.6(3) .
C2 C7 C8 111.2(4) .
C9 C7 C8 109.6(4) .
C11 C10 C6 110.3(3) .
C11 C10 C12 109.8(3) .
C6 C10 C12 114.0(3) .
N1 C13 N2 112.6(2) .
N1 C13 C14 127.2(2) .
N2 C13 C14 120.2(2) .
N1 C13 Lu1 54.30(13) .
N2 C13 Lu1 58.55(13) .
C14 C13 Lu1 175.1(2) .
C15 C14 C13 119.1(3) .
C14 C15 C16 120.5(3) .
C17 C16 C15 119.0(3) .
N2 C17 C16 121.2(2) .
N2 C17 C18 118.3(2) .
C16 C17 C18 120.4(2) .
C23 C18 C19 120.6(2) .
C23 C18 C17 120.4(2) .
C19 C18 C17 118.9(2) .
C20 C19 C18 118.5(3) .
C20 C19 C24 119.6(3) .
C18 C19 C24 121.8(2) .
C21 C20 C19 122.4(3) .
C20 C21 C22 118.2(3) .
C20 C21 C27 120.4(3) .
C22 C21 C27 121.4(3) .
C23 C22 C21 121.9(3) .
C22 C23 C18 118.4(3) .
C22 C23 C30 120.1(3) .
C18 C23 C30 121.4(2) .
C19 C24 C25 110.3(3) .
C19 C24 C26 113.7(3) .
C25 C24 C26 109.5(3) .
C28 C27 C29 112.3(3) .
C28 C27 C21 110.9(3) .
C29 C27 C21 113.5(3) .
C23 C30 C32 113.0(2) .
C23 C30 C31 110.6(2) .
C32 C30 C31 109.8(3) .
Si1 C33 Lu1 122.96(14) .
Si2 C37 Lu1 126.89(13) .
O1 C41 C42 106.1(3) .
C41 C42 C43 103.5(3) .
C44 C43 C42 101.4(2) .
O1 C44 C43 105.6(2) .
C3S C2S C1S 107.3(6) .
C4S C3S C2S 89.0(5) .
C3S C4S C5S 119.9(7) .
C4S C5S C6S 118.9(8) .
C2S' C1S' C1S' 143.8(13) 2_554
C1S' C2S' C3S' 110.6(7) .
C4S' C3S' C2S' 146.9(8) .
C3S' C4S' C5S' 107.3(7) .
C4S' C5S' C6S' 150.9(12) .
C3S" C2S" C1S" 94.0(7) .
C4S" C3S" C2S" 115.8(6) .
C3S" C4S" C5S" 93.4(7) .
C6S" C5S" C4S" 89.3(7) .

loop_
_geom_bond_atom_site_label_1
_geom_bond_atom_site_label_2
_geom_bond_distance
_geom_bond_site_symmetry_2
Lu1 N1 2.272(2) .
Lu1 O1 2.2907(19) .
Lu1 C33 2.320(3) .
Lu1 C37 2.332(3) .
Lu1 N2 2.371(2) .
Lu1 C13 2.778(3) .
Si1 C33 1.841(3) .
Si1 C36 1.859(4) .
Si1 C34 1.863(4) .
Si1 C35 1.878(3) .
O1 C44 1.450(3) .
O1 C41 1.462(4) .
N1 C13 1.351(4) .
N1 C1 1.428(3) .
C1 C2 1.397(4) .
C1 C6 1.414(4) .
Si2 C37 1.838(3) .
Si2 C38 1.874(3) .
Si2 C40 1.878(3) .
Si2 C39 1.881(3) .
N2 C17 1.353(3) .
N2 C13 1.376(3) .
C2 C3 1.404(4) .
C2 C7 1.516(5) .
C3 C4 1.383(5) .
C4 C5 1.368(6) .
C5 C6 1.393(4) .
C6 C10 1.518(5) .
C7 C9 1.518(7) .
C7 C8 1.531(7) .
C10 C11 1.514(6) .
C10 C12 1.523(5) .
C13 C14 1.414(4) .
C14 C15 1.357(4) .
C15 C16 1.406(4) .
C16 C17 1.381(4) .
C17 C18 1.498(3) .
C18 C23 1.403(4) .
C18 C19 1.411(4) .
C19 C20 1.397(4) .
C19 C24 1.520(4) .
C20 C21 1.375(4) .
C21 C22 1.403(4) .
C21 C27 1.531(4) .
C22 C23 1.399(4) .
C23 C30 1.519(4) .
C24 C25 1.527(5) .
C24 C26 1.534(4) .
C27 C28 1.463(6) .
C27 C29 1.504(5) .
C30 C32 1.523(4) .
C30 C31 1.531(5) .
C41 C42 1.476(5) .
C42 C43 1.514(5) .
C43 C44 1.501(4) .
C1S C2S 1.531(5) .
C2S C3S 1.530(5) .
C3S C4S 1.529(5) .
C4S C5S 1.530(5) .
C5S C6S 1.531(5) .
C1S' C2S' 1.529(5) .
C1S' C1S' 1.53(2) 2_554
C2S' C3S' 1.529(5) .
C3S' C4S' 1.529(5) .
C4S' C5S' 1.531(5) .
C5S' C6S' 1.532(5) .
C1S" C2S" 1.531(5) .
C2S" C3S" 1.529(5) .
C3S" C4S" 1.527(5) .
C4S" C5S" 1.530(5) .
C5S" C6S" 1.529(5) .
